data_1554299
loop_
_publ_author_name
'Zhang, Heyi'
'Lu, Zhan'

_publ_section_title
;
 Nickel-catalyzed enantioselective sequential Nazarov
 cyclization/decarboxylation
;
_journal_issue 11
_journal_name_full 'Organic Chemistry Frontiers'
_journal_page_first 1763
_journal_paper_doi 10.1039/C8QO00279G
_journal_volume 5
_journal_year 2018
_chemical_absolute_configuration rmad
_chemical_formula_moiety 'C26 H39 Cl N3 Ni O7, Cl O4, O'
_chemical_formula_sum 'C26 H39 Cl2 N3 Ni O12'
_chemical_formula_weight 715.21
_chemical_name_systematic ZHY7163
_space_group_crystal_system orthorhombic
_space_group_IT_number 19
_space_group_name_Hall 'P 2ac 2ab'
_space_group_name_H-M_alt 'P 21 21 21'
_atom_sites_solution_hydrogens mixed
_atom_sites_solution_primary direct
_audit_creation_date 2017-05-31
_audit_creation_method
;
Olex2 1.2
(compiled 2017.03.28 svn.r3405 for OlexSys, GUI svn.r5337)
;
_audit_update_record
;
2017-06-01 deposited with the CCDC.
2018-03-28 downloaded from the CCDC.
;
_cell_angle_alpha 90
_cell_angle_beta 90
_cell_angle_gamma 90
_cell_formula_units_Z 4
_cell_length_a 10.3907(9)
_cell_length_b 11.9429(11)
_cell_length_c 26.537(3)
_cell_measurement_reflns_used 2543
_cell_measurement_temperature 293(2)
_cell_measurement_theta_max 29.3128
_cell_measurement_theta_min 2.8598
_cell_volume 3293.1(6)
_computing_cell_refinement
;
CrysAlisPro, Agilent Technologies,
Version 1.171.35.11 (release 16-05-2011 CrysAlis171 .NET)
(compiled May 16 2011,17:55:39)
;
_computing_data_collection
;
CrysAlisPro, Agilent Technologies,
Version 1.171.35.11 (release 16-05-2011 CrysAlis171 .NET)
(compiled May 16 2011,17:55:39)
;
_computing_data_reduction
;
CrysAlisPro, Agilent Technologies,
Version 1.171.35.11 (release 16-05-2011 CrysAlis171 .NET)
(compiled May 16 2011,17:55:39)
;
_computing_molecular_graphics 'Olex2 (Dolomanov et al., 2009)'
_computing_publication_material 'Olex2 (Dolomanov et al., 2009)'
_computing_structure_refinement 'ShelXL (Sheldrick, 2015)'
_computing_structure_solution 'ShelXS (Sheldrick, 2008)'
_diffrn_ambient_temperature 293.15
_diffrn_detector_area_resol_mean 10.3592
_diffrn_measured_fraction_theta_full 0.997
_diffrn_measured_fraction_theta_max 0.997
_diffrn_measurement_details
;
#__ type_ start__ end____ width___ exp.time_
  1 omega  -38.00   42.00   0.5000   90.0000
omega____ theta____ kappa____ phi______ frames
    -      -11.3121   38.0000 -150.0000 160

#__ type_ start__ end____ width___ exp.time_
  2 omega  -48.00   34.00   0.5000   90.0000
omega____ theta____ kappa____ phi______ frames
    -      -11.3121    0.0000 -180.0000 164
;
_diffrn_measurement_device_type 'Xcalibur, Atlas, Gemini ultra'
_diffrn_measurement_method '\w scans'
_diffrn_orient_matrix_UB_11 0.0317832000
_diffrn_orient_matrix_UB_12 0.0139577000
_diffrn_orient_matrix_UB_13 0.0227903000
_diffrn_orient_matrix_UB_21 -0.0085822000
_diffrn_orient_matrix_UB_22 0.0577360000
_diffrn_orient_matrix_UB_23 -0.0053147000
_diffrn_orient_matrix_UB_31 -0.0597852000
_diffrn_orient_matrix_UB_32 -0.0008226000
_diffrn_orient_matrix_UB_33 0.0129103000
_diffrn_radiation_monochromator graphite
_diffrn_radiation_type MoK\a
_diffrn_radiation_wavelength 0.71073
_diffrn_reflns_av_R_equivalents 0.0799
_diffrn_reflns_av_unetI/netI 0.1212
_diffrn_reflns_Laue_measured_fraction_full 0.997
_diffrn_reflns_Laue_measured_fraction_max 0.997
_diffrn_reflns_limit_h_max 10
_diffrn_reflns_limit_h_min -12
_diffrn_reflns_limit_k_max 14
_diffrn_reflns_limit_k_min -11
_diffrn_reflns_limit_l_max 25
_diffrn_reflns_limit_l_min -31
_diffrn_reflns_number 12444
_diffrn_reflns_point_group_measured_fraction_full 0.998
_diffrn_reflns_point_group_measured_fraction_max 0.998
_diffrn_reflns_theta_full 25.242
_diffrn_reflns_theta_max 25.348
_diffrn_reflns_theta_min 2.866
_diffrn_source 'Enhance (Mo) X-ray Source'
_exptl_absorpt_coefficient_mu 0.814
_exptl_absorpt_correction_T_max 1.00000
_exptl_absorpt_correction_T_min 0.95385
_exptl_absorpt_correction_type multi-scan
_exptl_absorpt_process_details
;
CrysAlisPro, Agilent Technologies,
Version 1.171.35.11 (release 16-05-2011 CrysAlis171 .NET)
(compiled May 16 2011,17:55:39)
Empirical absorption correction using spherical harmonics,
 implemented in SCALE3 ABSPACK scaling algorithm.
;
_exptl_crystal_colour yellow-green
_exptl_crystal_colour_primary yellow
_exptl_crystal_density_diffrn 1.443
_exptl_crystal_description plate
_exptl_crystal_F_000 1496
_exptl_crystal_recrystallization_method 'Re-crystallisation from solvent: ether'
_exptl_crystal_size_max 0.18
_exptl_crystal_size_mid 0.14
_exptl_crystal_size_min 0.1
_refine_diff_density_max 0.487
_refine_diff_density_min -0.456
_refine_diff_density_rms 0.072
_refine_ls_abs_structure_details
;
 Flack x determined using 960 quotients [(I+)-(I-)]/[(I+)+(I-)]
 (Parsons, Flack and Wagner, Acta Cryst. B69 (2013) 249-259).
;
_refine_ls_abs_structure_Flack -0.03(2)
_refine_ls_extinction_method none
_refine_ls_goodness_of_fit_ref 1.011
_refine_ls_hydrogen_treatment constr
_refine_ls_matrix_type full
_refine_ls_number_parameters 407
_refine_ls_number_reflns 6003
_refine_ls_number_restraints 0
_refine_ls_restrained_S_all 1.011
_refine_ls_R_factor_all 0.1280
_refine_ls_R_factor_gt 0.0735
_refine_ls_shift/su_max 0.001
_refine_ls_shift/su_mean 0.000
_refine_ls_structure_factor_coef Fsqd
_refine_ls_weighting_details 'w=1/[\s^2^(Fo^2^)+(0.0758P)^2^+0.9217P] where P=(Fo^2^+2Fc^2^)/3'
_refine_ls_weighting_scheme calc
_refine_ls_wR_factor_gt 0.1546
_refine_ls_wR_factor_ref 0.1907
_reflns_Friedel_coverage 0.769
_reflns_Friedel_fraction_full 0.998
_reflns_Friedel_fraction_max 0.998
_reflns_number_gt 3722
_reflns_number_total 6003
_reflns_threshold_expression 'I > 2\s(I)'
_cod_data_source_file c8qo00279g2.cif
_cod_data_source_block 20170530_zhy7163
_cod_original_cell_volume 3293.1(5)
_cod_database_code 1554299
_shelx_shelxl_version_number 2016/6
_chemical_oxdiff_formula 'C20 H20 N8 O20 Ni1'
_shelx_space_group_comment
;
The symmetry employed for this shelxl refinement is uniquely defined
by the following loop, which should always be used as a source of
symmetry information in preference to the above space-group names.
They are only intended as comments.
;
_shelx_estimated_absorpt_t_max 0.923
_shelx_estimated_absorpt_t_min 0.867
_reflns_odcompleteness_completeness 99.50
_reflns_odcompleteness_iscentric 1
_reflns_odcompleteness_theta 26.32
_olex2_refinement_description
;
1. Fixed Uiso
 At 1.2 times of:
  All C(H) groups, All C(H,H) groups
 At 1.5 times of:
  All C(H,H,H) groups, All O(H,H) groups
2.a Rotating group:
 O6(H6A,H6B), O7(H7A,H7B)
2.b Ternary CH refined with riding coordinates:
 C14(H14), C17(H17), C22(H22)
2.c Secondary CH2 refined with riding coordinates:
 C21(H21A,H21B)
2.d Aromatic/amide H refined with riding coordinates:
 C2(H2), C3(H3), C4(H4), C10(H10), C11(H11), C12(H12)
2.e Idealised Me refined as rotating group:
 C7(H7C,H7D,H7E), C15(H15A,H15B,H15C), C16(H16A,H16B,H16C), C18(H18A,H18B,
 H18C), C19(H19A,H19B,H19C), C24(H24A,H24B,H24C), C25(H25A,H25B,H25C), C26(H26A,
 H26B,H26C)
;
_olex2_submission_special_instructions 'No special instructions were received'

loop_
_space_group_symop_operation_xyz
'x, y, z'
'-x+1/2, -y, z+1/2'
'x+1/2, -y+1/2, -z'
'-x, y+1/2, -z+1/2'

loop_
_atom_site_label
_atom_site_type_symbol
_atom_site_fract_x
_atom_site_fract_y
_atom_site_fract_z
_atom_site_U_iso_or_equiv
_atom_site_adp_type
_atom_site_occupancy
_atom_site_site_symmetry_order
_atom_site_calc_flag
_atom_site_refinement_flags_posn
Ni1 Ni 0.86072(11) 0.08409(11) 0.09935(4) 0.0435(4) Uani 1 1 d .
Cl1 Cl 0.7221(4) -0.1345(4) 0.16300(19) 0.0981(13) Uani 1 1 d .
O1 O 1.0338(10) -0.2162(7) 0.0643(3) 0.087(3) Uani 1 1 d .
O2 O 0.7346(9) -0.0299(7) 0.1393(4) 0.093(3) Uani 1 1 d .
O3 O 0.8225(15) -0.2060(10) 0.1523(5) 0.154(6) Uani 1 1 d .
O4 O 0.6113(19) -0.1735(17) 0.1519(15) 0.35(2) Uani 1 1 d .
O5 O 0.731(4) -0.110(2) 0.2118(7) 0.36(2) Uani 1 1 d .
O6 O 0.6971(7) 0.1346(8) 0.0664(3) 0.078(3) Uani 1 1 d .
H6A H 0.697227 0.206132 0.063188 0.117 Uiso 1 1 d GR
H6B H 0.632434 0.115317 0.084481 0.117 Uiso 1 1 d GR
O7 O 0.9589(7) 0.1975(6) 0.0560(3) 0.060(2) Uani 1 1 d .
H7A H 1.036449 0.172964 0.049759 0.089 Uiso 1 1 d GR
H7B H 0.966191 0.261954 0.071420 0.089 Uiso 1 1 d GR
N1 N 0.8756(8) 0.2043(6) 0.1616(3) 0.0415(18) Uani 1 1 d .
N2 N 1.0109(7) 0.0295(7) 0.1377(3) 0.042(2) Uani 1 1 d .
N3 N 0.9194(8) -0.0577(7) 0.0546(3) 0.046(2) Uani 1 1 d .
C0AA C 0.9184(11) -0.0859(13) -0.0392(4) 0.070(3) Uani 1 1 d .
C1 C 1.0518(8) 0.0830(9) 0.1787(3) 0.044(2) Uani 1 1 d .
C2 C 1.1570(10) 0.0443(10) 0.2055(4) 0.057(3) Uani 1 1 d .
H2 H 1.188251 0.083404 0.233237 0.069 Uiso 1 1 calc R
C3 C 1.2140(11) -0.0533(10) 0.1900(5) 0.062(3) Uani 1 1 d .
H3 H 1.282586 -0.081853 0.208535 0.075 Uiso 1 1 calc R
C4 C 1.1740(10) -0.1089(10) 0.1490(4) 0.058(3) Uani 1 1 d .
H4 H 1.215363 -0.173553 0.138187 0.070 Uiso 1 1 calc R
C5 C 1.0690(9) -0.0665(10) 0.1235(4) 0.053(3) Uani 1 1 d .
C6 C 0.9760(9) 0.1855(8) 0.1913(4) 0.045(2) Uani 1 1 d .
C7 C 1.0121(11) 0.2530(10) 0.2352(4) 0.066(3) Uani 1 1 d .
H7C H 1.001314 0.209430 0.265300 0.100 Uiso 1 1 calc GR
H7D H 0.958098 0.318179 0.236871 0.100 Uiso 1 1 calc GR
H7E H 1.100363 0.275725 0.232201 0.100 Uiso 1 1 calc GR
C8 C 0.8014(10) 0.3035(9) 0.1695(4) 0.045(2) Uani 1 1 d .
C9 C 0.6749(9) 0.2918(10) 0.1894(4) 0.053(3) Uani 1 1 d .
C10 C 0.6040(11) 0.3883(12) 0.1951(4) 0.070(4) Uani 1 1 d .
H10 H 0.522824 0.382138 0.209647 0.084 Uiso 1 1 calc R
C11 C 0.6434(15) 0.4904(12) 0.1812(5) 0.074(3) Uani 1 1 d .
H11 H 0.590073 0.552356 0.184909 0.088 Uiso 1 1 calc R
C12 C 0.7636(14) 0.5012(11) 0.1614(4) 0.070(3) Uani 1 1 d .
H12 H 0.792017 0.572137 0.152142 0.084 Uiso 1 1 calc R
C13 C 0.8480(10) 0.4079(9) 0.1544(4) 0.051(2) Uani 1 1 d .
C14 C 0.6307(11) 0.1780(10) 0.2080(4) 0.068(3) Uani 1 1 d .
H14 H 0.681563 0.120687 0.190655 0.082 Uiso 1 1 calc R
C15 C 0.6539(15) 0.1647(11) 0.2660(5) 0.088(4) Uani 1 1 d .
H15A H 0.741946 0.182215 0.273688 0.132 Uiso 1 1 calc GR
H15B H 0.635847 0.089021 0.275898 0.132 Uiso 1 1 calc GR
H15C H 0.598216 0.214845 0.284029 0.132 Uiso 1 1 calc GR
C16 C 0.4889(12) 0.1551(15) 0.1974(6) 0.114(6) Uani 1 1 d .
H16A H 0.436884 0.207411 0.215807 0.172 Uiso 1 1 calc GR
H16B H 0.467972 0.080230 0.207711 0.172 Uiso 1 1 calc GR
H16C H 0.472667 0.163212 0.161975 0.172 Uiso 1 1 calc GR
C17 C 0.9798(12) 0.4250(12) 0.1313(5) 0.073(3) Uani 1 1 d .
H17 H 1.023966 0.352554 0.129761 0.087 Uiso 1 1 calc R
C18 C 0.9625(18) 0.4709(12) 0.0759(5) 0.109(6) Uani 1 1 d .
H18A H 0.905777 0.422376 0.057512 0.163 Uiso 1 1 calc GR
H18B H 1.044691 0.473416 0.059430 0.163 Uiso 1 1 calc GR
H18C H 0.926474 0.544896 0.077104 0.163 Uiso 1 1 calc GR
C19 C 1.0625(14) 0.5067(12) 0.1620(6) 0.097(5) Uani 1 1 d .
H19A H 1.022377 0.579138 0.162242 0.146 Uiso 1 1 calc GR
H19B H 1.146364 0.512344 0.147097 0.146 Uiso 1 1 calc GR
H19C H 1.070344 0.479790 0.195977 0.146 Uiso 1 1 calc GR
C20 C 1.0058(11) -0.1113(9) 0.0788(4) 0.055(3) Uani 1 1 d .
C21 C 0.9366(17) -0.2438(12) 0.0266(6) 0.110(6) Uani 1 1 d .
H21A H 0.871803 -0.293234 0.040661 0.132 Uiso 1 1 calc R
H21B H 0.975519 -0.279963 -0.002354 0.132 Uiso 1 1 calc R
C22 C 0.8771(11) -0.1311(9) 0.0117(4) 0.062(3) Uani 1 1 d .
H22 H 0.783146 -0.137773 0.012297 0.074 Uiso 1 1 calc R
C24 C 0.8651(15) -0.1660(12) -0.0794(5) 0.091(4) Uani 1 1 d .
H24A H 0.903316 -0.238605 -0.075180 0.137 Uiso 1 1 calc GR
H24B H 0.885203 -0.137667 -0.112274 0.137 Uiso 1 1 calc GR
H24C H 0.773401 -0.171875 -0.075717 0.137 Uiso 1 1 calc GR
C25 C 0.860(2) 0.0288(13) -0.0474(6) 0.134(7) Uani 1 1 d .
H25A H 0.768246 0.023809 -0.045445 0.201 Uiso 1 1 calc GR
H25B H 0.884724 0.056175 -0.080052 0.201 Uiso 1 1 calc GR
H25C H 0.891153 0.079215 -0.021948 0.201 Uiso 1 1 calc GR
C26 C 1.0631(14) -0.081(2) -0.0431(5) 0.157(9) Uani 1 1 d .
H26A H 1.099955 -0.084646 -0.009972 0.236 Uiso 1 1 calc GR
H26B H 1.088260 -0.012752 -0.059186 0.236 Uiso 1 1 calc GR
H26C H 1.093090 -0.143722 -0.062658 0.236 Uiso 1 1 calc GR
Cl2 Cl 1.2941(4) 0.1532(4) 0.04983(17) 0.1025(15) Uani 1 1 d .
O8 O 1.2920(12) 0.0363(12) 0.0534(6) 0.151(6) Uani 1 1 d .
O9 O 1.2361(12) 0.1960(15) 0.0943(5) 0.167(6) Uani 1 1 d .
O10 O 1.2192(12) 0.1861(11) 0.0073(5) 0.139(5) Uani 1 1 d .
O11 O 1.4185(8) 0.1958(10) 0.0434(5) 0.114(4) Uani 1 1 d .
O12 O 1.5391(16) -0.0456(13) 0.0563(7) 0.183(6) Uani 1 1 d .

loop_
_atom_site_aniso_label
_atom_site_aniso_U_11
_atom_site_aniso_U_22
_atom_site_aniso_U_33
_atom_site_aniso_U_23
_atom_site_aniso_U_13
_atom_site_aniso_U_12
Ni1 0.0455(6) 0.0393(7) 0.0458(6) 0.0009(7) -0.0019(6) 0.0018(6)
Cl1 0.104(3) 0.077(3) 0.113(3) 0.022(3) 0.018(3) -0.011(2)
O1 0.131(8) 0.049(5) 0.081(6) -0.013(5) -0.018(6) 0.035(5)
O2 0.095(6) 0.044(6) 0.140(9) -0.008(5) 0.066(6) -0.013(5)
O3 0.216(16) 0.074(8) 0.170(12) 0.025(8) 0.076(11) 0.035(9)
O4 0.164(16) 0.183(19) 0.70(6) 0.11(3) -0.18(3) -0.086(15)
O5 0.65(5) 0.30(3) 0.140(15) 0.054(16) 0.08(2) 0.32(4)
O6 0.055(4) 0.084(7) 0.095(7) 0.007(5) -0.004(4) 0.007(4)
O7 0.068(5) 0.046(5) 0.065(5) 0.004(4) 0.013(4) -0.005(4)
N1 0.053(4) 0.033(4) 0.039(4) 0.003(4) -0.006(4) -0.005(4)
N2 0.050(5) 0.038(5) 0.038(5) -0.002(4) 0.005(4) 0.003(4)
N3 0.056(5) 0.044(6) 0.039(4) -0.001(4) -0.006(4) 0.000(4)
C0AA 0.082(8) 0.089(10) 0.039(6) -0.023(7) -0.013(5) 0.001(8)
C1 0.052(5) 0.038(5) 0.041(5) 0.016(5) 0.012(4) 0.000(5)
C2 0.068(7) 0.058(8) 0.045(6) 0.011(5) -0.013(6) -0.009(6)
C3 0.066(6) 0.055(8) 0.066(7) 0.017(6) -0.009(6) 0.013(6)
C4 0.072(7) 0.052(8) 0.051(6) -0.003(6) -0.011(6) 0.010(5)
C5 0.060(6) 0.062(8) 0.036(5) 0.015(6) -0.003(5) 0.009(6)
C6 0.053(6) 0.039(6) 0.042(6) 0.009(5) 0.007(5) -0.002(5)
C7 0.078(7) 0.060(8) 0.062(7) -0.014(6) -0.026(6) 0.002(6)
C8 0.053(6) 0.043(6) 0.040(5) -0.006(5) 0.000(5) 0.002(5)
C9 0.051(6) 0.047(7) 0.062(7) -0.019(6) -0.010(5) 0.004(5)
C10 0.059(7) 0.093(11) 0.056(7) -0.014(7) 0.000(5) 0.016(7)
C11 0.094(9) 0.058(9) 0.068(8) -0.007(7) 0.002(8) 0.027(8)
C12 0.105(10) 0.045(7) 0.060(8) -0.002(7) -0.018(7) 0.012(7)
C13 0.068(6) 0.035(6) 0.049(5) 0.005(5) 0.000(5) 0.007(6)
C14 0.063(7) 0.067(8) 0.075(8) -0.029(7) 0.024(7) -0.020(6)
C15 0.113(11) 0.077(10) 0.075(9) 0.016(7) 0.012(9) -0.013(9)
C16 0.064(8) 0.169(17) 0.111(13) -0.004(12) -0.002(9) -0.047(10)
C17 0.100(9) 0.047(7) 0.071(8) 0.006(7) 0.021(7) -0.005(7)
C18 0.176(16) 0.064(10) 0.085(10) 0.023(8) 0.052(10) -0.015(10)
C19 0.105(10) 0.070(10) 0.117(12) -0.013(10) 0.007(9) -0.031(9)
C20 0.072(7) 0.041(7) 0.052(6) 0.002(5) -0.003(6) 0.000(5)
C21 0.168(15) 0.059(9) 0.104(12) -0.030(9) -0.063(11) 0.025(10)
C22 0.060(6) 0.057(7) 0.069(7) -0.018(6) -0.004(6) 0.007(6)
C24 0.092(9) 0.111(12) 0.070(8) -0.028(8) -0.016(8) -0.001(9)
C25 0.25(2) 0.075(11) 0.071(9) 0.003(8) -0.057(14) -0.008(14)
C26 0.099(11) 0.31(3) 0.060(9) -0.034(15) 0.026(8) -0.080(16)
Cl2 0.077(2) 0.124(4) 0.107(3) 0.048(3) 0.008(2) -0.028(2)
O8 0.133(10) 0.126(11) 0.195(13) 0.096(10) -0.027(9) -0.029(8)
O9 0.123(9) 0.249(18) 0.130(11) 0.039(12) 0.057(9) -0.020(10)
O10 0.121(8) 0.148(12) 0.148(11) 0.067(9) -0.037(8) -0.005(8)
O11 0.062(5) 0.130(10) 0.149(10) 0.023(8) 0.017(6) -0.034(6)
O12 0.187(14) 0.154(14) 0.208(16) -0.018(12) -0.022(12) -0.007(11)

loop_
_atom_type_symbol
_atom_type_description
_atom_type_scat_dispersion_real
_atom_type_scat_dispersion_imag
_atom_type_scat_source
C C 0.0033 0.0016 'International Tables Vol C Tables 4.2.6.8 and 6.1.1.4'
H H 0.0000 0.0000 'International Tables Vol C Tables 4.2.6.8 and 6.1.1.4'
Cl Cl 0.1484 0.1585 'International Tables Vol C Tables 4.2.6.8 and 6.1.1.4'
N N 0.0061 0.0033 'International Tables Vol C Tables 4.2.6.8 and 6.1.1.4'
Ni Ni 0.3393 1.1124 'International Tables Vol C Tables 4.2.6.8 and 6.1.1.4'
O O 0.0106 0.0060 'International Tables Vol C Tables 4.2.6.8 and 6.1.1.4'

loop_
_geom_angle_atom_site_label_1
_geom_angle_atom_site_label_2
_geom_angle_atom_site_label_3
_geom_angle
O2 Ni1 N1 94.9(3)
O6 Ni1 O2 83.7(4)
O6 Ni1 O7 88.8(4)
O6 Ni1 N1 101.0(3)
O6 Ni1 N3 103.7(3)
O7 Ni1 O2 172.4(4)
O7 Ni1 N1 87.4(3)
O7 Ni1 N3 94.0(3)
N2 Ni1 O2 91.0(4)
N2 Ni1 O6 174.1(4)
N2 Ni1 O7 96.6(3)
N2 Ni1 N1 76.8(3)
N2 Ni1 N3 78.5(3)
N3 Ni1 O2 87.0(3)
N3 Ni1 N1 155.3(3)
O3 Cl1 O2 112.9(7)
O4 Cl1 O2 107.8(12)
O4 Cl1 O3 114.1(15)
O4 Cl1 O5 112(2)
O5 Cl1 O2 103.4(13)
O5 Cl1 O3 106.6(13)
C20 O1 C21 104.9(9)
Cl1 O2 Ni1 146.5(6)
Ni1 O6 H6A 110.0
Ni1 O6 H6B 109.9
H6A O6 H6B 108.9
Ni1 O7 H7A 110.1
Ni1 O7 H7B 111.2
H7A O7 H7B 107.7
C6 N1 Ni1 113.0(7)
C6 N1 C8 118.6(8)
C8 N1 Ni1 127.9(6)
C1 N2 Ni1 121.0(6)
C1 N2 C5 119.6(9)
C5 N2 Ni1 119.4(7)
C20 N3 Ni1 108.4(7)
C20 N3 C22 107.1(8)
C22 N3 Ni1 142.4(7)
C22 C0AA C24 107.1(11)
C25 C0AA C22 109.8(11)
C25 C0AA C24 108.7(11)
C26 C0AA C22 110.9(11)
C26 C0AA C24 109.5(12)
C26 C0AA C25 110.8(17)
N2 C1 C2 120.7(10)
N2 C1 C6 114.0(8)
C2 C1 C6 125.2(10)
C1 C2 H2 120.9
C3 C2 C1 118.2(10)
C3 C2 H2 120.9
C2 C3 H3 119.0
C4 C3 C2 122.0(10)
C4 C3 H3 119.0
C3 C4 H4 121.2
C3 C4 C5 117.5(11)
C5 C4 H4 121.2
N2 C5 C4 121.9(10)
N2 C5 C20 109.7(9)
C4 C5 C20 128.4(11)
N1 C6 C1 115.0(9)
N1 C6 C7 125.4(9)
C7 C6 C1 119.6(9)
C6 C7 H7C 109.5
C6 C7 H7D 109.5
C6 C7 H7E 109.5
H7C C7 H7D 109.5
H7C C7 H7E 109.5
H7D C7 H7E 109.5
C9 C8 N1 118.1(9)
C13 C8 N1 120.7(9)
C13 C8 C9 121.0(10)
C8 C9 C14 119.2(9)
C10 C9 C8 116.9(11)
C10 C9 C14 123.5(11)
C9 C10 H10 117.7
C11 C10 C9 124.6(12)
C11 C10 H10 117.7
C10 C11 H11 120.8
C10 C11 C12 118.3(12)
C12 C11 H11 120.8
C11 C12 H12 118.7
C11 C12 C13 122.6(12)
C13 C12 H12 118.7
C8 C13 C12 116.4(10)
C8 C13 C17 123.4(10)
C12 C13 C17 120.2(11)
C9 C14 H14 108.0
C9 C14 C15 111.3(10)
C9 C14 C16 113.1(12)
C15 C14 H14 108.0
C16 C14 H14 108.0
C16 C14 C15 108.2(11)
C14 C15 H15A 109.5
C14 C15 H15B 109.5
C14 C15 H15C 109.5
H15A C15 H15B 109.5
H15A C15 H15C 109.5
H15B C15 H15C 109.5
C14 C16 H16A 109.5
C14 C16 H16B 109.5
C14 C16 H16C 109.5
H16A C16 H16B 109.5
H16A C16 H16C 109.5
H16B C16 H16C 109.5
C13 C17 H17 108.7
C13 C17 C18 108.7(11)
C13 C17 C19 112.1(10)
C18 C17 H17 108.7
C19 C17 H17 108.7
C19 C17 C18 109.7(11)
C17 C18 H18A 109.5
C17 C18 H18B 109.5
C17 C18 H18C 109.5
H18A C18 H18B 109.5
H18A C18 H18C 109.5
H18B C18 H18C 109.5
C17 C19 H19A 109.5
C17 C19 H19B 109.5
C17 C19 H19C 109.5
H19A C19 H19B 109.5
H19A C19 H19C 109.5
H19B C19 H19C 109.5
O1 C20 C5 118.5(10)
N3 C20 O1 118.5(10)
N3 C20 C5 122.9(10)
O1 C21 H21A 110.8
O1 C21 H21B 110.8
O1 C21 C22 104.9(10)
H21A C21 H21B 108.8
C22 C21 H21A 110.8
C22 C21 H21B 110.8
N3 C22 C0AA 112.6(9)
N3 C22 C21 101.4(9)
N3 C22 H22 109.0
C0AA C22 C21 115.4(11)
C0AA C22 H22 109.0
C21 C22 H22 109.0
C0AA C24 H24A 109.5
C0AA C24 H24B 109.5
C0AA C24 H24C 109.5
H24A C24 H24B 109.5
H24A C24 H24C 109.5
H24B C24 H24C 109.5
C0AA C25 H25A 109.5
C0AA C25 H25B 109.5
C0AA C25 H25C 109.5
H25A C25 H25B 109.5
H25A C25 H25C 109.5
H25B C25 H25C 109.5
C0AA C26 H26A 109.5
C0AA C26 H26B 109.5
C0AA C26 H26C 109.5
H26A C26 H26B 109.5
H26A C26 H26C 109.5
H26B C26 H26C 109.5
O8 Cl2 O9 107.2(9)
O8 Cl2 O10 108.6(9)
O8 Cl2 O11 112.6(8)
O9 Cl2 O10 109.1(9)
O11 Cl2 O9 111.2(9)
O11 Cl2 O10 108.0(8)

loop_
_geom_bond_atom_site_label_1
_geom_bond_atom_site_label_2
_geom_bond_distance
Ni1 O2 2.168(8)
Ni1 O6 2.005(8)
Ni1 O7 2.049(7)
Ni1 N1 2.195(8)
Ni1 N2 1.974(8)
Ni1 N3 2.156(8)
Cl1 O2 1.404(9)
Cl1 O3 1.378(13)
Cl1 O4 1.277(16)
Cl1 O5 1.33(2)
O1 C20 1.343(13)
O1 C21 1.460(16)
O6 H6A 0.8583
O6 H6B 0.8571
O7 H7A 0.8735
O7 H7B 0.8746
N1 C6 1.326(12)
N1 C8 1.428(12)
N2 C1 1.332(12)
N2 C5 1.349(13)
N3 C20 1.275(13)
N3 C22 1.504(12)
C0AA C22 1.515(16)
C0AA C24 1.536(16)
C0AA C25 1.51(2)
C0AA C26 1.508(18)
C1 C2 1.384(13)
C1 C6 1.492(14)
C2 H2 0.9300
C2 C3 1.370(15)
C3 H3 0.9300
C3 C4 1.341(15)
C4 H4 0.9300
C4 C5 1.380(14)
C5 C20 1.458(15)
C6 C7 1.467(14)
C7 H7C 0.9600
C7 H7D 0.9600
C7 H7E 0.9600
C8 C9 1.424(14)
C8 C13 1.396(15)
C9 C10 1.376(15)
C9 C14 1.517(16)
C10 H10 0.9300
C10 C11 1.339(18)
C11 H11 0.9300
C11 C12 1.360(19)
C12 H12 0.9300
C12 C13 1.431(16)
C13 C17 1.513(15)
C14 H14 0.9800
C14 C15 1.565(17)
C14 C16 1.524(17)
C15 H15A 0.9600
C15 H15B 0.9600
C15 H15C 0.9600
C16 H16A 0.9600
C16 H16B 0.9600
C16 H16C 0.9600
C17 H17 0.9800
C17 C18 1.579(18)
C17 C19 1.535(18)
C18 H18A 0.9600
C18 H18B 0.9600
C18 H18C 0.9600
C19 H19A 0.9600
C19 H19B 0.9600
C19 H19C 0.9600
C21 H21A 0.9700
C21 H21B 0.9700
C21 C22 1.533(17)
C22 H22 0.9800
C24 H24A 0.9600
C24 H24B 0.9600
C24 H24C 0.9600
C25 H25A 0.9600
C25 H25B 0.9600
C25 H25C 0.9600
C26 H26A 0.9600
C26 H26B 0.9600
C26 H26C 0.9600
Cl2 O8 1.399(13)
Cl2 O9 1.420(15)
Cl2 O10 1.425(12)
Cl2 O11 1.399(9)
